data_4079972
loop_
_publ_author_name
'Pettinari, Riccardo'
'Pettinari, Claudio'
'Marchetti, Fabio'
'Clavel, Catherine M.'
'Scopelliti, Rosario'
'Dyson, Paul J.'

_publ_section_title
;
 Cytotoxicity of Ruthenium--Arene Complexes Containing \b-Ketoamine
 Ligands
;
_journal_issue 1
_journal_name_full Organometallics
_journal_page_first 309
_journal_paper_doi 10.1021/om301115e
_journal_volume 32
_journal_year 2013
_chemical_formula_moiety 'C37 H34 Cl N3 O Ru, C H Cl3'
_chemical_formula_sum 'C38 H35 Cl4 N3 O Ru'
_chemical_formula_weight 792.56
_chemical_name_systematic
; 
 ? 
;
_space_group_IT_number 19
_symmetry_cell_setting orthorhombic
_symmetry_space_group_name_Hall 'P 2ac 2ab'
_symmetry_space_group_name_H-M 'P 21 21 21'
_atom_sites_solution_hydrogens geom
_atom_sites_solution_primary direct
_atom_sites_solution_secondary difmap
_audit_creation_method SHELXL-97
_cell_angle_alpha 90.00
_cell_angle_beta 90.00
_cell_angle_gamma 90.00
_cell_formula_units_Z 4
_cell_length_a 11.0725(4)
_cell_length_b 15.2100(5)
_cell_length_c 21.3541(7)
_cell_measurement_reflns_used 6677
_cell_measurement_temperature 293(2)
_cell_measurement_theta_max 29.2717
_cell_measurement_theta_min 2.8375
_cell_volume 3596.3(2)
_computing_cell_refinement
; 
CrysAlisPro, Agilent Technologies, 
Version 1.171.35.21 (release 20-01-2012 CrysAlis171 .NET) 
(compiled Jan 23 2012,18:06:46) 
;
_computing_data_collection
; 
CrysAlisPro, Agilent Technologies, 
Version 1.171.35.21 (release 20-01-2012 CrysAlis171 .NET) 
(compiled Jan 23 2012,18:06:46) 
;
_computing_data_reduction
; 
CrysAlisPro, Agilent Technologies, 
Version 1.171.35.21 (release 20-01-2012 CrysAlis171 .NET) 
(compiled Jan 23 2012,18:06:46) 
;
_computing_molecular_graphics 'Bruker SHELXTL'
_computing_publication_material 'Bruker SHELXTL'
_computing_structure_refinement 'SHELXL-97 (Sheldrick, 1997)'
_computing_structure_solution 'SHELXS-97 (Sheldrick, 1990)'
_diffrn_ambient_temperature 293(2)
_diffrn_detector_area_resol_mean 10.2665
_diffrn_measured_fraction_theta_full 0.989
_diffrn_measured_fraction_theta_max 0.890
_diffrn_measurement_device_type 'SuperNova, Dual, Cu at zero, Atlas'
_diffrn_measurement_method 'omega scans'
_diffrn_radiation_monochromator mirror
_diffrn_radiation_source 'SuperNova (Mo) X-ray Source'
_diffrn_radiation_type 'Mo K\a'
_diffrn_radiation_wavelength 0.71073
_diffrn_reflns_av_R_equivalents 0.0392
_diffrn_reflns_av_sigmaI/netI 0.0546
_diffrn_reflns_limit_h_max 15
_diffrn_reflns_limit_h_min -13
_diffrn_reflns_limit_k_max 18
_diffrn_reflns_limit_k_min -20
_diffrn_reflns_limit_l_max 29
_diffrn_reflns_limit_l_min -20
_diffrn_reflns_number 16734
_diffrn_reflns_theta_full 27.00
_diffrn_reflns_theta_max 29.34
_diffrn_reflns_theta_min 2.84
_exptl_absorpt_coefficient_mu 0.768
_exptl_absorpt_correction_T_max 1.00000
_exptl_absorpt_correction_T_min 0.84753
_exptl_absorpt_correction_type multi-scan
_exptl_absorpt_process_details
; 
CrysAlisPro, Agilent Technologies, 
Version 1.171.35.21 (release 20-01-2012 CrysAlis171 .NET) 
(compiled Jan 23 2012,18:06:46) 
Empirical absorption correction using spherical harmonics, 
 implemented in SCALE3 ABSPACK scaling algorithm. 
;
_exptl_crystal_colour red
_exptl_crystal_density_diffrn 1.464
_exptl_crystal_density_method 'not measured'
_exptl_crystal_description prismatic
_exptl_crystal_F_000 1616
_exptl_crystal_size_max 0.42
_exptl_crystal_size_mid 0.30
_exptl_crystal_size_min 0.22
_refine_diff_density_max 0.744
_refine_diff_density_min -0.745
_refine_diff_density_rms 0.077
_refine_ls_abs_structure_details 'Flack H D (1983), Acta Cryst. A39, 876-881'
_refine_ls_abs_structure_Flack -0.08(5)
_refine_ls_extinction_method none
_refine_ls_goodness_of_fit_ref 1.042
_refine_ls_hydrogen_treatment constr
_refine_ls_matrix_type full
_refine_ls_number_parameters 424
_refine_ls_number_reflns 8135
_refine_ls_number_restraints 0
_refine_ls_restrained_S_all 1.042
_refine_ls_R_factor_all 0.0819
_refine_ls_R_factor_gt 0.0549
_refine_ls_shift/su_max 0.001
_refine_ls_shift/su_mean 0.000
_refine_ls_structure_factor_coef Fsqd
_refine_ls_weighting_details 'calc w=1/[\s^2^(Fo^2^)+(0.0834P)^2^+1.0429P] where P=(Fo^2^+2Fc^2^)/3'
_refine_ls_weighting_scheme calc
_refine_ls_wR_factor_gt 0.1371
_refine_ls_wR_factor_ref 0.1590
_reflns_number_gt 5983
_reflns_number_total 8135
_reflns_threshold_expression >2sigma(I)
_cod_data_source_file om301115e_si_002.cif
_cod_data_source_block 4
_cod_database_code 4079972

loop_
_symmetry_equiv_pos_as_xyz
'x, y, z'
'-x+1/2, -y, z+1/2'
'-x, y+1/2, -z+1/2'
'x+1/2, -y+1/2, -z'

loop_
_atom_site_label
_atom_site_type_symbol
_atom_site_fract_x
_atom_site_fract_y
_atom_site_fract_z
_atom_site_U_iso_or_equiv
_atom_site_adp_type
_atom_site_occupancy
_atom_site_symmetry_multiplicity
_atom_site_calc_flag
_atom_site_refinement_flags
Ru1 Ru 0.56670(4) 0.60113(3) 0.612650(18) 0.05169(14) Uani 1 1 d .
Cl1 Cl 0.37662(15) 0.60430(14) 0.55595(8) 0.0816(5) Uani 1 1 d .
O1 O 0.4728(4) 0.5273(3) 0.67870(17) 0.0611(10) Uani 1 1 d .
N1 N 0.5995(4) 0.4843(3) 0.5619(2) 0.0516(10) Uani 1 1 d .
N2 N 0.3778(4) 0.4004(3) 0.71268(19) 0.0552(10) Uani 1 1 d .
N3 N 0.3562(4) 0.3136(3) 0.6923(2) 0.0565(11) Uani 1 1 d .
C1 C 0.4462(5) 0.4464(3) 0.6712(2) 0.0498(11) Uani 1 1 d .
C2 C 0.4142(5) 0.3072(3) 0.6388(3) 0.0550(12) Uani 1 1 d .
C3 C 0.4747(4) 0.3871(3) 0.6219(2) 0.0521(11) Uani 1 1 d .
C4 C 0.3288(5) 0.4246(4) 0.7714(3) 0.0565(13) Uani 1 1 d .
C5 C 0.3836(6) 0.4906(5) 0.8068(3) 0.0729(17) Uani 1 1 d .
H5 H 0.4509 0.5202 0.7917 0.087 Uiso 1 1 calc R
C6 C 0.3352(7) 0.5113(5) 0.8657(3) 0.084(2) Uani 1 1 d .
H6 H 0.3707 0.5550 0.8899 0.100 Uiso 1 1 calc R
C7 C 0.2365(7) 0.4677(5) 0.8874(4) 0.087(2) Uani 1 1 d .
H7 H 0.2049 0.4819 0.9265 0.105 Uiso 1 1 calc R
C8 C 0.1842(6) 0.4041(5) 0.8530(3) 0.085(2) Uani 1 1 d .
H8 H 0.1177 0.3743 0.8692 0.102 Uiso 1 1 calc R
C9 C 0.2272(5) 0.3817(4) 0.7936(3) 0.0688(16) Uani 1 1 d .
H9 H 0.1886 0.3391 0.7696 0.083 Uiso 1 1 calc R
C10 C 0.4042(6) 0.2194(4) 0.6050(3) 0.0717(17) Uani 1 1 d .
H10A H 0.4741 0.1843 0.6141 0.108 Uiso 1 1 calc R
H10B H 0.3993 0.2294 0.5607 0.108 Uiso 1 1 calc R
H10C H 0.3330 0.1892 0.6189 0.108 Uiso 1 1 calc R
C11 C 0.5530(5) 0.4063(3) 0.5703(2) 0.0519(11) Uani 1 1 d .
C12 C 0.5820(6) 0.3321(4) 0.5275(3) 0.0646(15) Uani 1 1 d .
C13 C 0.5279(6) 0.3229(5) 0.4731(3) 0.0766(18) Uani 1 1 d .
H13 H 0.4759 0.3670 0.4594 0.092 Uiso 1 1 calc R
C14 C 0.5466(6) 0.2451(5) 0.4327(3) 0.0732(18) Uani 1 1 d .
C15 C 0.4888(8) 0.2340(7) 0.3777(4) 0.105(3) Uani 1 1 d .
H15 H 0.4354 0.2764 0.3628 0.126 Uiso 1 1 calc R
C16 C 0.5101(11) 0.1616(7) 0.3455(5) 0.128(4) Uani 1 1 d .
H16 H 0.4710 0.1547 0.3073 0.153 Uiso 1 1 calc R
C17 C 0.5873(11) 0.0951(7) 0.3651(5) 0.128(4) Uani 1 1 d .
H17 H 0.5963 0.0456 0.3399 0.154 Uiso 1 1 calc R
C18 C 0.6505(9) 0.0993(7) 0.4200(6) 0.122(3) Uani 1 1 d .
H18 H 0.7027 0.0552 0.4333 0.146 Uiso 1 1 calc R
C19 C 0.6275(7) 0.1829(6) 0.4573(4) 0.089(2) Uani 1 1 d .
C20 C 0.6897(8) 0.1923(5) 0.5116(5) 0.102(3) Uani 1 1 d .
H20 H 0.7461 0.1506 0.5241 0.122 Uiso 1 1 calc R
C21 C 0.6667(7) 0.2663(5) 0.5481(4) 0.086(2) Uani 1 1 d .
H21 H 0.7063 0.2732 0.5861 0.103 Uiso 1 1 calc R
C22 C 0.6810(5) 0.4957(3) 0.5097(3) 0.0538(12) Uani 1 1 d .
C23 C 0.6411(7) 0.5370(4) 0.4569(3) 0.0710(17) Uani 1 1 d .
H23 H 0.5608 0.5540 0.4527 0.085 Uiso 1 1 calc R
C24 C 0.7252(9) 0.5531(5) 0.4090(3) 0.090(2) Uani 1 1 d .
H24 H 0.6998 0.5812 0.3726 0.109 Uiso 1 1 calc R
C25 C 0.8402(9) 0.5291(5) 0.4142(4) 0.092(2) Uani 1 1 d .
H25 H 0.8934 0.5399 0.3814 0.111 Uiso 1 1 calc R
C26 C 0.8811(8) 0.4883(5) 0.4676(4) 0.088(2) Uani 1 1 d .
H26 H 0.9621 0.4729 0.4714 0.106 Uiso 1 1 calc R
C27 C 0.8003(7) 0.4703(4) 0.5159(3) 0.0701(16) Uani 1 1 d .
H27 H 0.8263 0.4416 0.5519 0.084 Uiso 1 1 calc R
C28 C 0.6144(7) 0.7331(4) 0.5781(3) 0.0724(18) Uani 1 1 d .
C29 C 0.7150(6) 0.6793(4) 0.5727(3) 0.0669(16) Uani 1 1 d .
H29 H 0.7552 0.6760 0.5346 0.080 Uiso 1 1 calc R
C30 C 0.7582(5) 0.6287(4) 0.6245(3) 0.0608(14) Uani 1 1 d .
H30 H 0.8238 0.5914 0.6193 0.073 Uiso 1 1 calc R
C31 C 0.7014(6) 0.6352(4) 0.6840(3) 0.0599(13) Uani 1 1 d .
C32 C 0.5991(5) 0.6936(4) 0.6886(3) 0.0614(14) Uani 1 1 d .
H32 H 0.5592 0.6997 0.7267 0.074 Uiso 1 1 calc R
C33 C 0.5595(7) 0.7409(4) 0.6368(3) 0.0699(16) Uani 1 1 d .
H33 H 0.4944 0.7790 0.6413 0.084 Uiso 1 1 calc R
C34 C 0.5678(10) 0.7829(5) 0.5220(3) 0.103(3) Uani 1 1 d .
H34A H 0.4812 0.7857 0.5237 0.154 Uiso 1 1 calc R
H34B H 0.5921 0.7533 0.4843 0.154 Uiso 1 1 calc R
H34C H 0.6003 0.8414 0.5221 0.154 Uiso 1 1 calc R
C35 C 0.7383(6) 0.5819(4) 0.7397(3) 0.0642(15) Uani 1 1 d .
H35 H 0.6674 0.5768 0.7669 0.077 Uiso 1 1 calc R
C36 C 0.7774(12) 0.4885(5) 0.7226(4) 0.125(4) Uani 1 1 d .
H36A H 0.7128 0.4593 0.7011 0.187 Uiso 1 1 calc R
H36B H 0.7968 0.4566 0.7601 0.187 Uiso 1 1 calc R
H36C H 0.8472 0.4909 0.6960 0.187 Uiso 1 1 calc R
C37 C 0.8336(7) 0.6304(5) 0.7761(4) 0.086(2) Uani 1 1 d .
H37A H 0.9019 0.6415 0.7495 0.129 Uiso 1 1 calc R
H37B H 0.8585 0.5954 0.8112 0.129 Uiso 1 1 calc R
H37C H 0.8014 0.6853 0.7908 0.129 Uiso 1 1 calc R
C38 C 0.2246(10) 0.6819(7) 0.6969(6) 0.131(4) Uani 1 1 d .
H38 H 0.2817 0.6548 0.6677 0.157 Uiso 1 1 calc R
Cl2 Cl 0.1569(3) 0.6025(2) 0.74308(18) 0.1522(11) Uani 1 1 d .
Cl3 Cl 0.2986(4) 0.7532(3) 0.7465(3) 0.215(2) Uani 1 1 d .
Cl4 Cl 0.0999(7) 0.7266(5) 0.6561(2) 0.259(3) Uani 1 1 d .

loop_
_atom_site_aniso_label
_atom_site_aniso_U_11
_atom_site_aniso_U_22
_atom_site_aniso_U_33
_atom_site_aniso_U_23
_atom_site_aniso_U_13
_atom_site_aniso_U_12
Ru1 0.0661(2) 0.0487(2) 0.0403(2) -0.00663(19) 0.00215(19) -0.0009(2)
Cl1 0.0782(9) 0.0905(11) 0.0760(10) -0.0131(10) -0.0171(8) 0.0092(10)
O1 0.082(3) 0.054(2) 0.047(2) -0.0174(18) 0.0125(18) -0.0116(18)
N1 0.057(2) 0.057(3) 0.041(2) -0.005(2) 0.0100(18) 0.0018(19)
N2 0.067(2) 0.059(2) 0.040(2) -0.006(2) 0.0073(19) -0.003(2)
N3 0.072(3) 0.045(2) 0.052(3) -0.001(2) 0.007(2) -0.001(2)
C1 0.061(3) 0.050(3) 0.038(2) -0.003(2) 0.005(2) -0.002(2)
C2 0.064(3) 0.046(3) 0.054(3) -0.004(2) 0.006(3) 0.005(2)
C3 0.060(2) 0.049(3) 0.047(3) -0.005(2) 0.002(2) 0.001(2)
C4 0.062(3) 0.065(3) 0.043(3) 0.002(3) 0.003(2) 0.006(3)
C5 0.079(4) 0.094(5) 0.046(3) 0.001(3) 0.000(3) -0.015(4)
C6 0.093(5) 0.103(5) 0.055(4) -0.017(4) 0.015(3) -0.012(4)
C7 0.094(5) 0.105(5) 0.062(4) -0.023(5) 0.029(4) 0.001(4)
C8 0.092(4) 0.077(4) 0.085(5) -0.005(4) 0.044(4) -0.009(4)
C9 0.070(3) 0.061(4) 0.076(4) -0.012(3) 0.010(3) -0.003(3)
C10 0.090(4) 0.050(3) 0.074(4) -0.010(3) 0.015(3) -0.004(3)
C11 0.063(3) 0.051(3) 0.041(2) -0.005(2) 0.003(2) 0.009(3)
C12 0.078(4) 0.068(3) 0.048(3) -0.014(3) 0.016(3) -0.014(3)
C13 0.081(4) 0.082(4) 0.067(4) -0.012(4) 0.013(3) -0.021(3)
C14 0.080(4) 0.073(4) 0.067(4) 0.001(3) 0.025(3) -0.012(3)
C15 0.114(6) 0.125(7) 0.076(5) -0.025(5) 0.026(5) -0.053(5)
C16 0.164(9) 0.092(6) 0.127(8) -0.053(6) 0.060(7) -0.060(7)
C17 0.158(9) 0.103(7) 0.124(8) -0.075(7) 0.068(7) -0.042(7)
C18 0.115(6) 0.101(6) 0.149(9) -0.037(7) 0.064(7) -0.019(6)
C19 0.090(5) 0.098(6) 0.078(5) -0.005(5) 0.028(4) -0.041(5)
C20 0.106(6) 0.073(4) 0.126(7) -0.001(5) 0.026(6) 0.020(5)
C21 0.095(5) 0.073(4) 0.090(5) -0.008(4) 0.021(4) 0.014(4)
C22 0.067(3) 0.046(3) 0.049(3) -0.007(2) 0.016(3) -0.005(2)
C23 0.098(5) 0.072(4) 0.042(3) -0.004(3) 0.009(3) 0.002(3)
C24 0.141(7) 0.085(5) 0.046(3) -0.003(3) 0.016(4) -0.002(5)
C25 0.121(7) 0.080(5) 0.075(5) -0.013(4) 0.042(5) -0.012(5)
C26 0.093(5) 0.076(4) 0.095(6) -0.009(4) 0.040(4) -0.006(4)
C27 0.090(4) 0.058(3) 0.062(4) -0.012(3) 0.015(3) 0.000(3)
C28 0.105(5) 0.053(3) 0.060(4) -0.001(3) 0.000(3) -0.004(3)
C29 0.083(4) 0.069(4) 0.048(3) -0.013(3) 0.012(3) -0.025(3)
C30 0.066(3) 0.061(3) 0.056(3) -0.015(3) 0.008(3) -0.007(3)
C31 0.073(3) 0.056(3) 0.051(3) -0.008(3) -0.005(3) -0.012(3)
C32 0.073(4) 0.058(3) 0.054(3) -0.017(3) 0.002(3) -0.002(3)
C33 0.091(4) 0.047(3) 0.071(4) -0.009(3) -0.006(4) 0.007(3)
C34 0.152(7) 0.086(5) 0.070(4) 0.019(4) -0.022(5) 0.000(6)
C35 0.071(3) 0.068(4) 0.054(3) -0.004(3) -0.005(3) -0.004(3)
C36 0.214(12) 0.070(5) 0.090(6) -0.014(4) -0.036(7) 0.042(6)
C37 0.088(4) 0.096(5) 0.075(4) 0.002(4) -0.014(4) -0.004(4)
C38 0.138(8) 0.113(7) 0.142(9) -0.011(7) 0.057(7) 0.008(7)
Cl2 0.129(2) 0.123(2) 0.204(3) 0.005(3) -0.008(2) 0.0153(18)
Cl3 0.171(3) 0.174(3) 0.299(6) -0.125(4) 0.103(4) -0.043(3)
Cl4 0.314(7) 0.306(7) 0.158(4) 0.079(4) -0.002(4) 0.075(6)

loop_
_atom_type_symbol
_atom_type_description
_atom_type_scat_dispersion_real
_atom_type_scat_dispersion_imag
_atom_type_scat_source
C C 0.0033 0.0016 'International Tables Vol C Tables 4.2.6.8 and 6.1.1.4'
H H 0.0000 0.0000 'International Tables Vol C Tables 4.2.6.8 and 6.1.1.4'
N N 0.0061 0.0033 'International Tables Vol C Tables 4.2.6.8 and 6.1.1.4'
O O 0.0106 0.0060 'International Tables Vol C Tables 4.2.6.8 and 6.1.1.4'
Cl Cl 0.1484 0.1585 'International Tables Vol C Tables 4.2.6.8 and 6.1.1.4'
Ru Ru -1.2594 0.8363 'International Tables Vol C Tables 4.2.6.8 and 6.1.1.4'

loop_
_geom_angle_atom_site_label_1
_geom_angle_atom_site_label_2
_geom_angle_atom_site_label_3
_geom_angle
O1 Ru1 N1 88.84(15)
O1 Ru1 C30 120.8(2)
N1 Ru1 C30 93.13(19)
O1 Ru1 C32 85.73(19)
N1 Ru1 C32 153.8(2)
C30 Ru1 C32 68.1(2)
O1 Ru1 C33 110.3(2)
N1 Ru1 C33 160.7(2)
C30 Ru1 C33 79.7(3)
C32 Ru1 C33 37.2(2)
O1 Ru1 C31 89.78(19)
N1 Ru1 C31 116.0(2)
C30 Ru1 C31 37.9(2)
C32 Ru1 C31 38.5(2)
C33 Ru1 C31 68.4(2)
O1 Ru1 C29 158.0(2)
N1 Ru1 C29 97.3(2)
C30 Ru1 C29 38.1(2)
C32 Ru1 C29 79.4(2)
C33 Ru1 C29 66.0(3)
C31 Ru1 C29 68.5(2)
O1 Ru1 C28 147.0(2)
N1 Ru1 C28 123.6(2)
C30 Ru1 C28 68.3(3)
C32 Ru1 C28 67.7(2)
C33 Ru1 C28 37.1(3)
C31 Ru1 C28 81.6(2)
C29 Ru1 C28 36.7(3)
O1 Ru1 Cl1 85.16(12)
N1 Ru1 Cl1 84.84(13)
C30 Ru1 Cl1 153.99(17)
C32 Ru1 Cl1 120.11(16)
C33 Ru1 Cl1 93.8(2)
C31 Ru1 Cl1 158.51(17)
C29 Ru1 Cl1 116.30(18)
C28 Ru1 Cl1 91.3(2)
C1 O1 Ru1 123.4(3)
C11 N1 C22 117.5(4)
C11 N1 Ru1 128.7(3)
C22 N1 Ru1 113.7(3)
C1 N2 N3 112.0(4)
C1 N2 C4 131.1(5)
N3 N2 C4 116.9(4)
C2 N3 N2 104.8(4)
O1 C1 N2 122.9(5)
O1 C1 C3 130.8(5)
N2 C1 C3 106.3(4)
N3 C2 C3 112.6(5)
N3 C2 C10 116.2(5)
C3 C2 C10 131.1(5)
C1 C3 C11 125.1(5)
C1 C3 C2 104.3(4)
C11 C3 C2 130.5(5)
C9 C4 C5 120.4(5)
C9 C4 N2 119.5(5)
C5 C4 N2 120.0(5)
C4 C5 C6 118.8(6)
C4 C5 H5 120.6
C6 C5 H5 120.6
C7 C6 C5 120.2(7)
C7 C6 H6 119.9
C5 C6 H6 119.9
C8 C7 C6 120.7(7)
C8 C7 H7 119.7
C6 C7 H7 119.7
C7 C8 C9 121.6(6)
C7 C8 H8 119.2
C9 C8 H8 119.2
C4 C9 C8 118.2(6)
C4 C9 H9 120.9
C8 C9 H9 120.9
C2 C10 H10A 109.5
C2 C10 H10B 109.5
H10A C10 H10B 109.5
C2 C10 H10C 109.5
H10A C10 H10C 109.5
H10B C10 H10C 109.5
N1 C11 C3 122.0(4)
N1 C11 C12 121.3(5)
C3 C11 C12 116.7(5)
C13 C12 C21 119.5(6)
C13 C12 C11 121.7(6)
C21 C12 C11 118.7(6)
C12 C13 C14 122.4(7)
C12 C13 H13 118.8
C14 C13 H13 118.8
C15 C14 C19 123.0(8)
C15 C14 C13 122.7(8)
C19 C14 C13 114.2(7)
C16 C15 C14 118.2(11)
C16 C15 H15 120.9
C14 C15 H15 120.9
C15 C16 C17 124.2(11)
C15 C16 H16 117.9
C17 C16 H16 117.9
C18 C17 C16 122.6(9)
C18 C17 H17 118.7
C16 C17 H17 118.7
C17 C18 C19 113.8(10)
C17 C18 H18 123.1
C19 C18 H18 123.1
C20 C19 C14 124.9(8)
C20 C19 C18 116.8(9)
C14 C19 C18 118.2(8)
C19 C20 C21 118.1(8)
C19 C20 H20 121.0
C21 C20 H20 121.0
C20 C21 C12 120.7(8)
C20 C21 H21 119.6
C12 C21 H21 119.6
C23 C22 C27 121.1(6)
C23 C22 N1 119.4(5)
C27 C22 N1 119.3(5)
C22 C23 C24 117.9(7)
C22 C23 H23 121.1
C24 C23 H23 121.1
C25 C24 C23 121.7(8)
C25 C24 H24 119.1
C23 C24 H24 119.1
C24 C25 C26 120.7(7)
C24 C25 H25 119.7
C26 C25 H25 119.7
C25 C26 C27 119.4(8)
C25 C26 H26 120.3
C27 C26 H26 120.3
C22 C27 C26 119.2(7)
C22 C27 H27 120.4
C26 C27 H27 120.4
C29 C28 C33 118.3(6)
C29 C28 C34 120.3(7)
C33 C28 C34 121.4(7)
C29 C28 Ru1 71.5(4)
C33 C28 Ru1 70.9(4)
C34 C28 Ru1 129.9(5)
C28 C29 C30 121.4(5)
C28 C29 Ru1 71.8(4)
C30 C29 Ru1 70.0(3)
C28 C29 H29 119.3
C30 C29 H29 119.3
Ru1 C29 H29 131.9
C31 C30 C29 120.5(5)
C31 C30 Ru1 71.7(3)
C29 C30 Ru1 71.8(3)
C31 C30 H30 119.8
C29 C30 H30 119.8
Ru1 C30 H30 129.0
C30 C31 C32 116.8(5)
C30 C31 C35 123.5(6)
C32 C31 C35 119.6(5)
C30 C31 Ru1 70.3(3)
C32 C31 Ru1 70.1(3)
C35 C31 Ru1 127.6(4)
C33 C32 C31 120.8(6)
C33 C32 Ru1 71.9(3)
C31 C32 Ru1 71.4(3)
C33 C32 H32 119.6
C31 C32 H32 119.6
Ru1 C32 H32 129.6
C32 C33 C28 122.1(6)
C32 C33 Ru1 70.9(3)
C28 C33 Ru1 72.0(3)
C32 C33 H33 118.9
C28 C33 H33 118.9
Ru1 C33 H33 131.1
C28 C34 H34A 109.5
C28 C34 H34B 109.5
H34A C34 H34B 109.5
C28 C34 H34C 109.5
H34A C34 H34C 109.5
H34B C34 H34C 109.5
C31 C35 C37 109.7(5)
C31 C35 C36 113.0(6)
C37 C35 C36 112.3(7)
C31 C35 H35 107.1
C37 C35 H35 107.1
C36 C35 H35 107.1
C35 C36 H36A 109.5
C35 C36 H36B 109.5
H36A C36 H36B 109.5
C35 C36 H36C 109.5
H36A C36 H36C 109.5
H36B C36 H36C 109.5
C35 C37 H37A 109.5
C35 C37 H37B 109.5
H37A C37 H37B 109.5
C35 C37 H37C 109.5
H37A C37 H37C 109.5
H37B C37 H37C 109.5
Cl3 C38 Cl2 107.2(7)
Cl3 C38 Cl4 115.6(7)
Cl2 C38 Cl4 102.1(6)
Cl3 C38 H38 110.5
Cl2 C38 H38 110.5
Cl4 C38 H38 110.5

loop_
_geom_bond_atom_site_label_1
_geom_bond_atom_site_label_2
_geom_bond_distance
Ru1 O1 2.081(4)
Ru1 N1 2.113(4)
Ru1 C30 2.176(6)
Ru1 C32 2.177(5)
Ru1 C33 2.189(6)
Ru1 C31 2.195(6)
Ru1 C29 2.199(6)
Ru1 C28 2.203(6)
Ru1 Cl1 2.4285(16)
O1 C1 1.276(6)
N1 C11 1.306(7)
N1 C22 1.444(7)
N2 C1 1.359(7)
N2 N3 1.410(7)
N2 C4 1.416(7)
N3 C2 1.313(7)
C1 C3 1.422(7)
C2 C3 1.435(8)
C2 C10 1.522(8)
C3 C11 1.431(7)
C4 C9 1.384(8)
C4 C5 1.395(9)
C5 C6 1.403(9)
C5 H5 0.9300
C6 C7 1.360(10)
C6 H6 0.9300
C7 C8 1.346(10)
C7 H7 0.9300
C8 C9 1.397(9)
C8 H8 0.9300
C9 H9 0.9300
C10 H10A 0.9600
C10 H10B 0.9600
C10 H10C 0.9600
C11 C12 1.487(7)
C12 C13 1.316(9)
C12 C21 1.440(10)
C13 C14 1.480(9)
C13 H13 0.9300
C14 C15 1.349(11)
C14 C19 1.404(11)
C15 C16 1.319(12)
C15 H15 0.9300
C16 C17 1.390(16)
C16 H16 0.9300
C17 C18 1.366(15)
C17 H17 0.9300
C18 C19 1.521(12)
C18 H18 0.9300
C19 C20 1.357(12)
C20 C21 1.391(11)
C20 H20 0.9300
C21 H21 0.9300
C22 C23 1.365(9)
C22 C27 1.382(9)
C23 C24 1.406(10)
C23 H23 0.9300
C24 C25 1.329(12)
C24 H24 0.9300
C25 C26 1.374(12)
C25 H25 0.9300
C26 C27 1.394(10)
C26 H26 0.9300
C27 H27 0.9300
C28 C29 1.387(10)
C28 C33 1.397(10)
C28 C34 1.510(10)
C29 C30 1.430(9)
C29 H29 0.9300
C30 C31 1.421(8)
C30 H30 0.9300
C31 C32 1.442(8)
C31 C35 1.496(8)
C32 C33 1.392(9)
C32 H32 0.9300
C33 H33 0.9300
C34 H34A 0.9600
C34 H34B 0.9600
C34 H34C 0.9600
C35 C37 1.504(9)
C35 C36 1.530(10)
C35 H35 0.9800
C36 H36A 0.9600
C36 H36B 0.9600
C36 H36C 0.9600
C37 H37A 0.9600
C37 H37B 0.9600
C37 H37C 0.9600
C38 Cl3 1.724(13)
C38 Cl2 1.729(11)
C38 Cl4 1.770(13)
C38 H38 0.9800

loop_
_geom_torsion_atom_site_label_1
_geom_torsion_atom_site_label_2
_geom_torsion_atom_site_label_3
_geom_torsion_atom_site_label_4
_geom_torsion
N1 Ru1 O1 C1 -8.6(4)
C30 Ru1 O1 C1 -101.6(5)
C32 Ru1 O1 C1 -162.9(5)
C33 Ru1 O1 C1 168.6(4)
C31 Ru1 O1 C1 -124.6(5)
C29 Ru1 O1 C1 -115.5(6)
C28 Ru1 O1 C1 161.3(5)
Cl1 Ru1 O1 C1 76.3(4)
O1 Ru1 N1 C11 10.1(5)
C30 Ru1 N1 C11 130.8(5)
C32 Ru1 N1 C11 88.0(6)
C33 Ru1 N1 C11 -162.0(7)
C31 Ru1 N1 C11 99.3(5)
C29 Ru1 N1 C11 168.9(5)
C28 Ru1 N1 C11 -163.3(5)
Cl1 Ru1 N1 C11 -75.2(5)
O1 Ru1 N1 C22 -172.7(4)
C30 Ru1 N1 C22 -51.9(4)
C32 Ru1 N1 C22 -94.8(6)
C33 Ru1 N1 C22 15.3(9)
C31 Ru1 N1 C22 -83.5(4)
C29 Ru1 N1 C22 -13.8(4)
C28 Ru1 N1 C22 13.9(5)
Cl1 Ru1 N1 C22 102.1(4)
C1 N2 N3 C2 1.3(6)
C4 N2 N3 C2 -177.6(5)
Ru1 O1 C1 N2 -175.4(4)
Ru1 O1 C1 C3 3.1(8)
N3 N2 C1 O1 177.0(5)
C4 N2 C1 O1 -4.3(9)
N3 N2 C1 C3 -1.8(6)
C4 N2 C1 C3 176.9(5)
N2 N3 C2 C3 -0.2(6)
N2 N3 C2 C10 -178.8(5)
O1 C1 C3 C11 6.2(9)
N2 C1 C3 C11 -175.1(5)
O1 C1 C3 C2 -177.1(6)
N2 C1 C3 C2 1.6(6)
N3 C2 C3 C1 -0.9(6)
C10 C2 C3 C1 177.4(6)
N3 C2 C3 C11 175.6(5)
C10 C2 C3 C11 -6.1(10)
C1 N2 C4 C9 155.1(6)
N3 N2 C4 C9 -26.2(7)
C1 N2 C4 C5 -25.7(9)
N3 N2 C4 C5 153.0(6)
C9 C4 C5 C6 1.2(10)
N2 C4 C5 C6 -178.0(6)
C4 C5 C6 C7 -0.1(12)
C5 C6 C7 C8 0.2(13)
C6 C7 C8 C9 -1.3(13)
C5 C4 C9 C8 -2.2(10)
N2 C4 C9 C8 177.0(6)
C7 C8 C9 C4 2.3(11)
C22 N1 C11 C3 177.7(5)
Ru1 N1 C11 C3 -5.2(8)
C22 N1 C11 C12 -0.5(8)
Ru1 N1 C11 C12 176.7(4)
C1 C3 C11 N1 -4.9(8)
C2 C3 C11 N1 179.3(6)
C1 C3 C11 C12 173.3(5)
C2 C3 C11 C12 -2.5(8)
N1 C11 C12 C13 -80.7(8)
C3 C11 C12 C13 101.1(7)
N1 C11 C12 C21 102.9(7)
C3 C11 C12 C21 -75.3(7)
C21 C12 C13 C14 2.6(10)
C11 C12 C13 C14 -173.8(5)
C12 C13 C14 C15 178.1(6)
C12 C13 C14 C19 -0.5(9)
C19 C14 C15 C16 -0.4(11)
C13 C14 C15 C16 -178.9(7)
C14 C15 C16 C17 0.9(13)
C15 C16 C17 C18 -1.0(15)
C16 C17 C18 C19 0.4(13)
C15 C14 C19 C20 178.3(7)
C13 C14 C19 C20 -3.1(10)
C15 C14 C19 C18 -0.1(10)
C13 C14 C19 C18 178.5(6)
C17 C18 C19 C20 -178.5(8)
C17 C18 C19 C14 0.1(10)
C14 C19 C20 C21 4.3(12)
C18 C19 C20 C21 -177.3(7)
C19 C20 C21 C12 -2.0(12)
C13 C12 C21 C20 -1.4(11)
C11 C12 C21 C20 175.1(7)
C11 N1 C22 C23 103.3(6)
Ru1 N1 C22 C23 -74.3(6)
C11 N1 C22 C27 -81.4(7)
Ru1 N1 C22 C27 101.0(5)
C27 C22 C23 C24 -0.1(9)
N1 C22 C23 C24 175.2(6)
C22 C23 C24 C25 0.1(11)
C23 C24 C25 C26 -0.8(12)
C24 C25 C26 C27 1.5(12)
C23 C22 C27 C26 0.7(9)
N1 C22 C27 C26 -174.5(5)
C25 C26 C27 C22 -1.5(10)
O1 Ru1 C28 C29 141.6(4)
N1 Ru1 C28 C29 -50.6(4)
C30 Ru1 C28 C29 28.2(3)
C32 Ru1 C28 C29 102.6(4)
C33 Ru1 C28 C29 130.2(6)
C31 Ru1 C28 C29 65.1(4)
Cl1 Ru1 C28 C29 -135.3(4)
O1 Ru1 C28 C33 11.4(7)
N1 Ru1 C28 C33 179.3(4)
C30 Ru1 C28 C33 -102.0(5)
C32 Ru1 C28 C33 -27.6(4)
C31 Ru1 C28 C33 -65.0(4)
C29 Ru1 C28 C33 -130.2(6)
Cl1 Ru1 C28 C33 94.6(4)
O1 Ru1 C28 C34 -103.9(7)
N1 Ru1 C28 C34 63.9(8)
C30 Ru1 C28 C34 142.7(8)
C32 Ru1 C28 C34 -143.0(8)
C33 Ru1 C28 C34 -115.4(9)
C31 Ru1 C28 C34 179.6(8)
C29 Ru1 C28 C34 114.4(9)
Cl1 Ru1 C28 C34 -20.8(7)
C33 C28 C29 C30 3.6(9)
C34 C28 C29 C30 -177.5(6)
Ru1 C28 C29 C30 -51.5(5)
C33 C28 C29 Ru1 55.1(6)
C34 C28 C29 Ru1 -126.0(7)
O1 Ru1 C29 C28 -115.1(6)
N1 Ru1 C29 C28 139.6(4)
C30 Ru1 C29 C28 -134.7(5)
C32 Ru1 C29 C28 -66.8(4)
C33 Ru1 C29 C28 -30.3(4)
C31 Ru1 C29 C28 -105.3(4)
Cl1 Ru1 C29 C28 51.7(4)
O1 Ru1 C29 C30 19.6(7)
N1 Ru1 C29 C30 -85.7(3)
C32 Ru1 C29 C30 67.9(3)
C33 Ru1 C29 C30 104.4(4)
C31 Ru1 C29 C30 29.4(3)
C28 Ru1 C29 C30 134.7(5)
Cl1 Ru1 C29 C30 -173.6(3)
C28 C29 C30 C31 -2.6(9)
Ru1 C29 C30 C31 -54.8(5)
C28 C29 C30 Ru1 52.3(5)
O1 Ru1 C30 C31 -39.5(4)
N1 Ru1 C30 C31 -130.0(3)
C32 Ru1 C30 C31 31.1(3)
C33 Ru1 C30 C31 68.0(4)
C29 Ru1 C30 C31 132.1(5)
C28 Ru1 C30 C31 104.9(4)
Cl1 Ru1 C30 C31 145.3(3)
O1 Ru1 C30 C29 -171.6(3)
N1 Ru1 C30 C29 97.9(3)
C32 Ru1 C30 C29 -101.0(4)
C33 Ru1 C30 C29 -64.1(3)
C31 Ru1 C30 C29 -132.1(5)
C28 Ru1 C30 C29 -27.2(3)
Cl1 Ru1 C30 C29 13.2(6)
C29 C30 C31 C32 0.8(8)
Ru1 C30 C31 C32 -54.1(4)
C29 C30 C31 C35 177.6(5)
Ru1 C30 C31 C35 122.7(5)
C29 C30 C31 Ru1 54.9(5)
O1 Ru1 C31 C30 146.9(3)
N1 Ru1 C31 C30 58.3(4)
C32 Ru1 C31 C30 -129.7(5)
C33 Ru1 C31 C30 -101.2(4)
C29 Ru1 C31 C30 -29.5(4)
C28 Ru1 C31 C30 -65.2(4)
Cl1 Ru1 C31 C30 -137.0(4)
O1 Ru1 C31 C32 -83.4(4)
N1 Ru1 C31 C32 -172.0(3)
C30 Ru1 C31 C32 129.7(5)
C33 Ru1 C31 C32 28.5(4)
C29 Ru1 C31 C32 100.2(4)
C28 Ru1 C31 C32 64.6(4)
Cl1 Ru1 C31 C32 -7.3(7)
O1 Ru1 C31 C35 29.2(5)
N1 Ru1 C31 C35 -59.4(6)
C30 Ru1 C31 C35 -117.7(7)
C32 Ru1 C31 C35 112.6(7)
C33 Ru1 C31 C35 141.1(6)
C29 Ru1 C31 C35 -147.2(6)
C28 Ru1 C31 C35 177.1(6)
Cl1 Ru1 C31 C35 105.3(6)
C30 C31 C32 C33 -0.2(8)
C35 C31 C32 C33 -177.1(5)
Ru1 C31 C32 C33 -54.4(5)
C30 C31 C32 Ru1 54.2(4)
C35 C31 C32 Ru1 -122.7(5)
O1 Ru1 C32 C33 -132.3(4)
N1 Ru1 C32 C33 149.1(5)
C30 Ru1 C32 C33 102.1(5)
C31 Ru1 C32 C33 132.7(6)
C29 Ru1 C32 C33 64.0(4)
C28 Ru1 C32 C33 27.6(4)
Cl1 Ru1 C32 C33 -50.4(4)
O1 Ru1 C32 C31 95.0(4)
N1 Ru1 C32 C31 16.4(7)
C30 Ru1 C32 C31 -30.6(3)
C33 Ru1 C32 C31 -132.7(6)
C29 Ru1 C32 C31 -68.7(4)
C28 Ru1 C32 C31 -105.1(4)
Cl1 Ru1 C32 C31 176.9(3)
C31 C32 C33 C28 1.3(10)
Ru1 C32 C33 C28 -52.9(6)
C31 C32 C33 Ru1 54.2(5)
C29 C28 C33 C32 -3.0(10)
C34 C28 C33 C32 178.1(7)
Ru1 C28 C33 C32 52.4(6)
C29 C28 C33 Ru1 -55.4(6)
C34 C28 C33 Ru1 125.7(7)
O1 Ru1 C33 C32 51.8(4)
N1 Ru1 C33 C32 -136.6(6)
C30 Ru1 C33 C32 -67.3(4)
C31 Ru1 C33 C32 -29.5(4)
C29 Ru1 C33 C32 -104.8(4)
C28 Ru1 C33 C32 -134.8(7)
Cl1 Ru1 C33 C32 138.1(4)
O1 Ru1 C33 C28 -173.4(4)
N1 Ru1 C33 C28 -1.9(10)
C30 Ru1 C33 C28 67.5(4)
C32 Ru1 C33 C28 134.8(7)
C31 Ru1 C33 C28 105.3(5)
C29 Ru1 C33 C28 30.0(4)
Cl1 Ru1 C33 C28 -87.1(4)
C30 C31 C35 C37 90.0(7)
C32 C31 C35 C37 -93.3(7)
Ru1 C31 C35 C37 180.0(5)
C30 C31 C35 C36 -36.3(9)
C32 C31 C35 C36 140.5(7)
Ru1 C31 C35 C36 53.7(9)
